data_7238945
loop_
_publ_author_name
'Deredas, D.'
'Albrecht, \/L.'
'Maniukiewicz, W.'
'Wojciechowski, J.'
'Wolf, W. M.'
'Paluch, P.'
'Janecki, T.'
'R\'o\.zalski, M.'
'Krajewska, U.'
'Janecka, A.'
'Krawczyk, H.'

_publ_section_title
;
 Three-component reaction of 3-(diethoxyphosphoryl)coumarin, enolizable
 ketones and primary amines: Simple, stereoselective synthesis of
 benzo[1,3]oxazocine skeletons
;
_journal_issue 19
_journal_name_full 'RSC Advances'
_journal_page_first 6821
_journal_paper_doi 10.1039/c3ra40184g
_journal_volume 3
_journal_year 2013
_chemical_absolute_configuration rmad
_chemical_formula_moiety '4(C23 H23 N O2), C4 H10 O'
_chemical_formula_sum 'C96 H102 N4 O9'
_chemical_formula_weight 1455.88
_chemical_melting_point 386(1)
_chemical_name_systematic
;
(3aR,9R,9aR)-10-methylene-12-[(S)-1-phenylethyl]-2,3,9,9a-tetrahydro-1H-3a,9-
-(epiminoethano)cyclopenta[b]chromen-11-one
;
_space_group_IT_number 1
_space_group_name_Hall 'P 1'
_space_group_name_H-M_alt 'P 1'
_symmetry_cell_setting triclinic
_symmetry_space_group_name_Hall 'P 1'
_symmetry_space_group_name_H-M 'P 1'
_cell_angle_alpha 99.063(1)
_cell_angle_beta 91.667(1)
_cell_angle_gamma 90.832(1)
_cell_formula_units_Z 1
_cell_length_a 9.3543(1)
_cell_length_b 13.0737(2)
_cell_length_c 16.3819(2)
_cell_measurement_temperature 291(1)
_cell_volume 1977.21(4)
_computing_cell_refinement 'Bruker SAINT'
_computing_data_collection 'Bruker APEX2'
_computing_data_reduction 'Bruker SAINT'
_computing_molecular_graphics 'Bruker SHELXTL'
_computing_publication_material 'Bruker SHELXTL'
_computing_structure_refinement 'SHELXL-97 (Sheldrick, 2008)'
_computing_structure_solution 'SHELXS-97 (Sheldrick, 2008)'
_diffrn_ambient_temperature 291(2)
_diffrn_measured_fraction_theta_full 0.971
_diffrn_measured_fraction_theta_max 0.971
_diffrn_radiation_monochromator graphite
_diffrn_radiation_source 'fine-focus sealed tube'
_diffrn_radiation_type CuK\a
_diffrn_radiation_wavelength 1.54178
_diffrn_reflns_av_R_equivalents 0.0187
_diffrn_reflns_limit_h_max 11
_diffrn_reflns_limit_h_min -11
_diffrn_reflns_limit_k_max 16
_diffrn_reflns_limit_k_min -15
_diffrn_reflns_limit_l_max 20
_diffrn_reflns_limit_l_min -20
_diffrn_reflns_number 35037
_diffrn_reflns_theta_full 70.14
_diffrn_reflns_theta_max 74.14
_diffrn_reflns_theta_min 2.73
_exptl_absorpt_coefficient_mu 0.613
_exptl_absorpt_correction_T_max 0.9412
_exptl_absorpt_correction_T_min 0.8614
_exptl_absorpt_correction_type multi-scan
_exptl_absorpt_process_details 'Bruker SADABS'
_exptl_crystal_colour colourless
_exptl_crystal_density_diffrn 1.223
_exptl_crystal_description plate
_exptl_crystal_F_000 778
_exptl_crystal_preparation
;
slow evaporation from diethyl ether solution
;
_exptl_crystal_size_max 0.30
_exptl_crystal_size_mid 0.20
_exptl_crystal_size_min 0.10
_refine_diff_density_max 0.166
_refine_diff_density_min -0.259
_refine_diff_density_rms 0.031
_refine_ls_abs_structure_details 'Flack H D (1983), Acta Cryst. A39, 876-881'
_refine_ls_abs_structure_Flack 0.08(10)
_refine_ls_goodness_of_fit_ref 1.056
_refine_ls_matrix_type full
_refine_ls_number_parameters 989
_refine_ls_number_reflns 14073
_refine_ls_number_restraints 3
_refine_ls_restrained_S_all 1.055
_refine_ls_R_factor_all 0.0364
_refine_ls_R_factor_gt 0.0362
_refine_ls_shift/su_max 0.036
_refine_ls_shift/su_mean 0.002
_refine_ls_structure_factor_coef Fsqd
_refine_ls_weighting_details 'calc w=1/[\s^2^(Fo^2^)+(0.0739P)^2^+0.1302P] where P=(Fo^2^+2Fc^2^)/3'
_refine_ls_weighting_scheme calc
_refine_ls_wR_factor_gt 0.1070
_refine_ls_wR_factor_ref 0.1072
_reflns_number_gt 13950
_reflns_number_total 14073
_reflns_threshold_expression >2sigma(I)
_cod_data_source_file c3ra40184g.txt
_cod_data_source_block 38
_cod_database_code 7238945

loop_
_symmetry_equiv_pos_as_xyz
'x, y, z'

loop_
_atom_site_label
_atom_site_type_symbol
_atom_site_fract_x
_atom_site_fract_y
_atom_site_fract_z
_atom_site_U_iso_or_equiv
_atom_site_adp_type
_atom_site_occupancy
_atom_site_symmetry_multiplicity
_atom_site_calc_flag
_atom_site_refinement_flags
O1A O 0.75267(13) -0.01774(9) 0.11403(7) 0.0581(3) Uani 1 1 d .
O2A O 0.53502(15) 0.22530(10) 0.27881(8) 0.0662(3) Uani 1 1 d .
N1A N 0.66444(13) 0.14380(10) 0.17473(8) 0.0470(3) Uani 1 1 d .
C1A C 0.79156(16) 0.08857(13) 0.14708(10) 0.0502(3) Uani 1 1 d .
C2A C 0.87241(19) 0.12819(18) 0.07821(12) 0.0648(4) Uani 1 1 d .
H2A1 H 0.8665 0.2029 0.0830 0.078 Uiso 1 1 calc R
H2A2 H 0.8343 0.0968 0.0242 0.078 Uiso 1 1 calc R
C3A C 1.0276(2) 0.0954(2) 0.09151(16) 0.0823(6) Uani 1 1 d .
H3A1 H 1.0921 0.1550 0.0963 0.099 Uiso 1 1 calc R
H3A2 H 1.0558 0.0449 0.0452 0.099 Uiso 1 1 calc R
C4A C 1.03367(19) 0.0479(2) 0.17203(15) 0.0763(6) Uani 1 1 d .
H4A1 H 1.0258 -0.0271 0.1605 0.092 Uiso 1 1 calc R
H4A2 H 1.1214 0.0680 0.2039 0.092 Uiso 1 1 calc R
C5A C 0.90396(16) 0.09443(15) 0.21669(11) 0.0559(4) Uani 1 1 d .
H5A H 0.9255 0.1676 0.2375 0.067 Uiso 1 1 calc R
C6A C 0.83818(18) 0.04660(14) 0.28556(10) 0.0547(4) Uani 1 1 d .
H6A H 0.9101 0.0424 0.3296 0.066 Uiso 1 1 calc R
C7A C 0.77646(17) -0.06012(13) 0.25265(11) 0.0549(4) Uani 1 1 d .
C8A C 0.7575(2) -0.13379(16) 0.30433(14) 0.0684(5) Uani 1 1 d .
H8A H 0.7878 -0.1184 0.3595 0.082 Uiso 1 1 calc R
C9A C 0.6948(3) -0.22889(18) 0.27539(19) 0.0844(7) Uani 1 1 d .
H9A H 0.6820 -0.2772 0.3107 0.101 Uiso 1 1 calc R
C10A C 0.6515(3) -0.25136(16) 0.1939(2) 0.0895(7) Uani 1 1 d .
H10A H 0.6084 -0.3154 0.1743 0.107 Uiso 1 1 calc R
C11A C 0.6704(2) -0.18055(16) 0.13987(16) 0.0754(5) Uani 1 1 d .
H11A H 0.6416 -0.1970 0.0845 0.090 Uiso 1 1 calc R
C12A C 0.73314(18) -0.08476(13) 0.17042(11) 0.0565(4) Uani 1 1 d .
C13A C 0.72020(18) 0.11826(12) 0.31800(10) 0.0507(3) Uani 1 1 d .
C14A C 0.6905(2) 0.14068(16) 0.39695(11) 0.0648(4) Uani 1 1 d .
H141 H 0.6170 0.1857 0.4134 0.078 Uiso 1 1 calc R
H142 H 0.7431 0.1115 0.4362 0.078 Uiso 1 1 calc R
C15A C 0.63204(18) 0.16748(12) 0.25647(10) 0.0499(3) Uani 1 1 d .
C16A C 0.56288(17) 0.16652(13) 0.10935(10) 0.0523(3) Uani 1 1 d .
H16A H 0.5903 0.1223 0.0585 0.063 Uiso 1 1 calc R
C17A C 0.57532(19) 0.27695(14) 0.09208(10) 0.0562(4) Uani 1 1 d .
C18A C 0.6555(3) 0.35398(16) 0.14031(13) 0.0701(5) Uani 1 1 d .
H18A H 0.7034 0.3394 0.1876 0.084 Uiso 1 1 calc R
C19A C 0.6667(4) 0.45240(19) 0.12014(18) 0.0942(8) Uani 1 1 d .
H19A H 0.7217 0.5032 0.1535 0.113 Uiso 1 1 calc R
C20A C 0.5972(6) 0.4747(2) 0.0517(2) 0.1316(15) Uani 1 1 d .
H20A H 0.6052 0.5405 0.0371 0.158 Uiso 1 1 calc R
C21A C 0.5147(7) 0.3992(3) 0.0040(2) 0.153(2) Uani 1 1 d .
H21A H 0.4653 0.4150 -0.0423 0.184 Uiso 1 1 calc R
C22A C 0.5032(4) 0.3004(2) 0.02306(16) 0.1003(9) Uani 1 1 d .
H22A H 0.4472 0.2502 -0.0103 0.120 Uiso 1 1 calc R
C23A C 0.4084(2) 0.1344(2) 0.12410(18) 0.0841(6) Uani 1 1 d .
H23A H 0.4062 0.0642 0.1348 0.126 Uiso 1 1 calc R
H23B H 0.3495 0.1394 0.0760 0.126 Uiso 1 1 calc R
H23C H 0.3728 0.1794 0.1708 0.126 Uiso 1 1 calc R
O1B O -0.00965(13) 0.53040(11) 0.24825(9) 0.0676(3) Uani 1 1 d .
O2B O 0.34837(13) 0.67396(9) 0.39619(7) 0.0559(3) Uani 1 1 d .
N1B N 0.18201(14) 0.64766(10) 0.29202(8) 0.0490(3) Uani 1 1 d .
C1B C 0.1151(2) 0.58084(16) 0.22144(11) 0.0612(4) Uani 1 1 d .
C2B C 0.0594(3) 0.6323(2) 0.14997(13) 0.0856(7) Uani 1 1 d .
H2B1 H 0.1226 0.6886 0.1409 0.103 Uiso 1 1 calc R
H2B2 H -0.0357 0.6591 0.1603 0.103 Uiso 1 1 calc R
C3B C 0.0567(4) 0.5438(3) 0.07514(14) 0.1068(10) Uani 1 1 d .
H3B1 H -0.0412 0.5257 0.0565 0.128 Uiso 1 1 calc R
H3B2 H 0.1077 0.5650 0.0297 0.128 Uiso 1 1 calc R
C4B C 0.1290(3) 0.4512(3) 0.10395(15) 0.0973(8) Uani 1 1 d .
H4B1 H 0.1900 0.4165 0.0618 0.117 Uiso 1 1 calc R
H4B2 H 0.0587 0.4018 0.1176 0.117 Uiso 1 1 calc R
C5B C 0.2173(2) 0.49986(17) 0.18098(12) 0.0707(5) Uani 1 1 d .
H5B H 0.3003 0.5360 0.1629 0.085 Uiso 1 1 calc R
C6B C 0.2683(2) 0.43700(15) 0.24568(12) 0.0656(5) Uani 1 1 d .
H6B H 0.3252 0.3786 0.2208 0.079 Uiso 1 1 calc R
C7B C 0.1451(2) 0.39997(14) 0.29070(13) 0.0658(5) Uani 1 1 d .
C8B C 0.1595(3) 0.31895(16) 0.33613(16) 0.0829(7) Uani 1 1 d .
H8B H 0.2445 0.2829 0.3353 0.099 Uiso 1 1 calc R
C9B C 0.0471(4) 0.2919(2) 0.3826(2) 0.1009(9) Uani 1 1 d .
H9B H 0.0571 0.2372 0.4123 0.121 Uiso 1 1 calc R
C10B C -0.0785(4) 0.3452(2) 0.3852(2) 0.0997(9) Uani 1 1 d .
H10B H -0.1517 0.3279 0.4180 0.120 Uiso 1 1 calc R
C11B C -0.0968(3) 0.42435(19) 0.33922(17) 0.0820(6) Uani 1 1 d .
H11B H -0.1828 0.4591 0.3395 0.098 Uiso 1 1 calc R
C12B C 0.0154(2) 0.45109(14) 0.29261(12) 0.0631(4) Uani 1 1 d .
C13B C 0.35966(18) 0.51286(14) 0.30641(11) 0.0576(4) Uani 1 1 d .
C14B C 0.4856(2) 0.49184(19) 0.33532(18) 0.0860(7) Uani 1 1 d .
H143 H 0.5354 0.5411 0.3731 0.103 Uiso 1 1 calc R
H144 H 0.5254 0.4276 0.3181 0.103 Uiso 1 1 calc R
C15B C 0.29745(16) 0.61788(12) 0.33545(9) 0.0483(3) Uani 1 1 d .
C16B C 0.09940(16) 0.73861(12) 0.33012(9) 0.0483(3) Uani 1 1 d .
H16B H 0.0194 0.7446 0.2913 0.058 Uiso 1 1 calc R
C17B C 0.18541(16) 0.83933(12) 0.33666(9) 0.0482(3) Uani 1 1 d .
C18B C 0.2970(2) 0.85013(15) 0.28427(13) 0.0628(4) Uani 1 1 d .
H18B H 0.3235 0.7935 0.2463 0.075 Uiso 1 1 calc R
C19B C 0.3694(2) 0.94422(18) 0.28788(16) 0.0737(5) Uani 1 1 d .
H19B H 0.4439 0.9501 0.2524 0.088 Uiso 1 1 calc R
C20B C 0.3320(2) 1.02862(16) 0.34341(15) 0.0705(5) Uani 1 1 d .
H20B H 0.3808 1.0916 0.3458 0.085 Uiso 1 1 calc R
C21B C 0.2219(2) 1.01922(15) 0.39542(14) 0.0669(4) Uani 1 1 d .
H21B H 0.1956 1.0763 0.4329 0.080 Uiso 1 1 calc R
C22B C 0.14933(18) 0.92528(14) 0.39257(11) 0.0549(4) Uani 1 1 d .
H22B H 0.0756 0.9200 0.4286 0.066 Uiso 1 1 calc R
C23B C 0.0323(2) 0.71882(14) 0.40981(11) 0.0574(4) Uani 1 1 d .
H23D H -0.0155 0.6523 0.4006 0.086 Uiso 1 1 calc R
H23E H -0.0356 0.7717 0.4269 0.086 Uiso 1 1 calc R
H23F H 0.1056 0.7199 0.4522 0.086 Uiso 1 1 calc R
O1C O 0.27288(14) 0.69464(9) 0.80259(7) 0.0560(3) Uani 1 1 d .
O2C O 0.06144(15) 0.42938(10) 0.64960(9) 0.0647(3) Uani 1 1 d .
N1C N 0.19793(14) 0.52195(10) 0.75183(8) 0.0489(3) Uani 1 1 d .
C1C C 0.31988(17) 0.58976(12) 0.77804(10) 0.0506(3) Uani 1 1 d .
C2C C 0.4088(2) 0.56750(18) 0.85234(13) 0.0722(5) Uani 1 1 d .
H2C1 H 0.4174 0.4935 0.8514 0.087 Uiso 1 1 calc R
H2C2 H 0.3659 0.5975 0.9036 0.087 Uiso 1 1 calc R
C3C C 0.5548(3) 0.6178(3) 0.84372(19) 0.0981(8) Uani 1 1 d .
H3C1 H 0.6306 0.5702 0.8519 0.118 Uiso 1 1 calc R
H3C2 H 0.5682 0.6799 0.8845 0.118 Uiso 1 1 calc R
C4C C 0.5577(2) 0.6452(2) 0.75585(16) 0.0804(6) Uani 1 1 d .
H4C1 H 0.5471 0.7190 0.7568 0.096 Uiso 1 1 calc R
H4C2 H 0.6462 0.6237 0.7295 0.096 Uiso 1 1 calc R
C5C C 0.42928(18) 0.58430(15) 0.71092(11) 0.0578(4) Uani 1 1 d .
H5C H 0.4567 0.5119 0.6958 0.069 Uiso 1 1 calc R
C6C C 0.25267(17) 0.75521(12) 0.74091(11) 0.0510(3) Uani 1 1 d .
C7C C 0.1899(2) 0.85042(14) 0.76431(12) 0.0606(4) Uani 1 1 d .
H7C H 0.1623 0.8705 0.8185 0.073 Uiso 1 1 calc R
C8C C 0.1688(2) 0.91546(14) 0.70551(15) 0.0695(5) Uani 1 1 d .
H8C H 0.1270 0.9795 0.7206 0.083 Uiso 1 1 calc R
C9C C 0.2092(2) 0.88568(14) 0.62559(13) 0.0665(5) Uani 1 1 d .
H9C H 0.1947 0.9294 0.5866 0.080 Uiso 1 1 calc R
C10C C 0.27123(19) 0.79094(14) 0.60332(11) 0.0566(4) Uani 1 1 d .
H10C H 0.2986 0.7711 0.5491 0.068 Uiso 1 1 calc R
C11C C 0.29362(16) 0.72431(12) 0.66066(10) 0.0489(3) Uani 1 1 d .
C12C C 0.35715(18) 0.61851(13) 0.63601(10) 0.0527(3) Uani 1 1 d .
H12C H 0.4263 0.6207 0.5925 0.063 Uiso 1 1 calc R
C13C C 0.24012(18) 0.53899(11) 0.60668(9) 0.0495(3) Uani 1 1 d .
C14C C 0.2050(2) 0.50953(15) 0.52784(11) 0.0652(4) Uani 1 1 d .
H145 H 0.1318 0.4608 0.5126 0.078 Uiso 1 1 calc R
H146 H 0.2534 0.5375 0.4875 0.078 Uiso 1 1 calc R
C15C C 0.15942(17) 0.49199(12) 0.67015(10) 0.0491(3) Uani 1 1 d .
C16C C 0.10528(18) 0.49276(13) 0.81648(10) 0.0544(4) Uani 1 1 d .
H16C H 0.1404 0.5342 0.8685 0.065 Uiso 1 1 calc R
C17C C 0.12183(18) 0.37980(13) 0.82822(9) 0.0503(3) Uani 1 1 d .
C18C C 0.0419(2) 0.34271(16) 0.88735(11) 0.0656(4) Uani 1 1 d .
H18C H -0.0241 0.3852 0.9168 0.079 Uiso 1 1 calc R
C19C C 0.0598(3) 0.24162(19) 0.90310(14) 0.0790(6) Uani 1 1 d .
H19C H 0.0063 0.2179 0.9435 0.095 Uiso 1 1 calc R
C20C C 0.1540(3) 0.17752(17) 0.86029(14) 0.0764(6) Uani 1 1 d .
H20C H 0.1649 0.1104 0.8714 0.092 Uiso 1 1 calc R
C21C C 0.2326(3) 0.21221(17) 0.80087(14) 0.0744(5) Uani 1 1 d .
H21C H 0.2966 0.1686 0.7709 0.089 Uiso 1 1 calc R
C22C C 0.2162(2) 0.31318(15) 0.78542(12) 0.0633(4) Uani 1 1 d .
H22C H 0.2706 0.3363 0.7451 0.076 Uiso 1 1 calc R
C23C C -0.0505(2) 0.5242(2) 0.80513(18) 0.0823(6) Uani 1 1 d .
H23G H -0.0529 0.5943 0.7945 0.123 Uiso 1 1 calc R
H23H H -0.1012 0.5189 0.8545 0.123 Uiso 1 1 calc R
H23I H -0.0950 0.4790 0.7593 0.123 Uiso 1 1 calc R
O1D O 0.51554(12) 0.09795(10) 0.67495(8) 0.0578(3) Uani 1 1 d .
O2D O 0.86280(13) -0.02312(9) 0.52405(7) 0.0560(3) Uani 1 1 d .
N1D N 0.70418(13) -0.01031(10) 0.62646(8) 0.0465(3) Uani 1 1 d .
C1D C 0.64363(18) 0.04766(14) 0.69932(10) 0.0534(3) Uani 1 1 d .
C2D C 0.5942(2) -0.01232(19) 0.76600(12) 0.0708(5) Uani 1 1 d .
H2D1 H 0.6602 -0.0669 0.7734 0.085 Uiso 1 1 calc R
H2D2 H 0.4996 -0.0427 0.7523 0.085 Uiso 1 1 calc R
C3D C 0.5923(3) 0.0708(2) 0.84460(14) 0.0873(7) Uani 1 1 d .
H3D1 H 0.4946 0.0855 0.8603 0.105 Uiso 1 1 calc R
H3D2 H 0.6430 0.0467 0.8902 0.105 Uiso 1 1 calc R
C4D C 0.6664(3) 0.1684(2) 0.82316(13) 0.0853(7) Uani 1 1 d .
H4D1 H 0.5968 0.2192 0.8122 0.102 Uiso 1 1 calc R
H4D2 H 0.7312 0.1995 0.8678 0.102 Uiso 1 1 calc R
C5D C 0.7483(2) 0.12846(16) 0.74544(11) 0.0627(4) Uani 1 1 d .
H5D H 0.8329 0.0925 0.7621 0.075 Uiso 1 1 calc R
C6D C 0.53552(19) 0.18341(13) 0.63711(11) 0.0581(4) Uani 1 1 d .
C7D C 0.4190(2) 0.21393(17) 0.59338(15) 0.0735(5) Uani 1 1 d .
H7D H 0.3334 0.1761 0.5896 0.088 Uiso 1 1 calc R
C8D C 0.4302(3) 0.30013(19) 0.55558(18) 0.0899(7) Uani 1 1 d .
H8D H 0.3523 0.3203 0.5258 0.108 Uiso 1 1 calc R
C9D C 0.5554(4) 0.35636(18) 0.5616(2) 0.0950(8) Uani 1 1 d .
H9D H 0.5618 0.4153 0.5366 0.114 Uiso 1 1 calc R
C10D C 0.6723(3) 0.32605(16) 0.60446(17) 0.0802(6) Uani 1 1 d .
H10D H 0.7571 0.3647 0.6077 0.096 Uiso 1 1 calc R
C11D C 0.6652(2) 0.23859(13) 0.64287(12) 0.0618(4) Uani 1 1 d .
C12D C 0.7943(2) 0.19924(14) 0.68543(12) 0.0629(4) Uani 1 1 d .
H12D H 0.8535 0.2572 0.7140 0.076 Uiso 1 1 calc R
C13D C 0.87910(17) 0.13196(13) 0.62191(11) 0.0551(4) Uani 1 1 d .
C14D C 1.0020(2) 0.16004(17) 0.59402(16) 0.0751(5) Uani 1 1 d .
H147 H 1.0416 0.2252 0.6137 0.090 Uiso 1 1 calc R
H148 H 1.0490 0.1147 0.5547 0.090 Uiso 1 1 calc R
C15D C 0.81641(15) 0.02651(12) 0.58633(10) 0.0471(3) Uani 1 1 d .
C16D C 0.61992(15) -0.10136(12) 0.58400(9) 0.0460(3) Uani 1 1 d .
H16D H 0.5409 -0.1106 0.6203 0.055 Uiso 1 1 calc R
C17D C 0.70481(15) -0.20078(12) 0.57712(9) 0.0459(3) Uani 1 1 d .
C18D C 0.82221(18) -0.21003(14) 0.62952(11) 0.0561(4) Uani 1 1 d .
H18D H 0.8542 -0.1527 0.6669 0.067 Uiso 1 1 calc R
C19D C 0.8920(2) -0.30288(16) 0.62693(13) 0.0651(4) Uani 1 1 d .
H19D H 0.9706 -0.3071 0.6622 0.078 Uiso 1 1 calc R
C20D C 0.8465(2) -0.38875(15) 0.57284(14) 0.0654(4) Uani 1 1 d .
H20D H 0.8931 -0.4513 0.5715 0.079 Uiso 1 1 calc R
C21D C 0.7306(2) -0.38098(14) 0.52032(13) 0.0635(4) Uani 1 1 d .
H21D H 0.6989 -0.4388 0.4834 0.076 Uiso 1 1 calc R
C22D C 0.66050(17) -0.28772(13) 0.52194(11) 0.0540(3) Uani 1 1 d .
H22D H 0.5832 -0.2836 0.4857 0.065 Uiso 1 1 calc R
C23D C 0.54999(19) -0.07936(14) 0.50316(11) 0.0566(4) Uani 1 1 d .
H23J H 0.5043 -0.0134 0.5127 0.085 Uiso 1 1 calc R
H23K H 0.4800 -0.1326 0.4835 0.085 Uiso 1 1 calc R
H23L H 0.6218 -0.0782 0.4626 0.085 Uiso 1 1 calc R
O1E O 0.1098(4) 0.8646(3) 0.96104(15) 0.1345(10) Uani 1 1 d .
C1E C -0.0138(14) 0.8033(6) 0.9695(5) 0.234(5) Uani 1 1 d .
H1E1 H -0.0442 0.8146 1.0263 0.281 Uiso 1 1 calc R
H1E2 H 0.0053 0.7303 0.9534 0.281 Uiso 1 1 calc R
C2E C -0.1294(7) 0.8386(9) 0.9116(6) 0.223(4) Uani 1 1 d .
H2E1 H -0.1228 0.9124 0.9145 0.334 Uiso 1 1 calc R
H2E2 H -0.2222 0.8196 0.9284 0.334 Uiso 1 1 calc R
H2E3 H -0.1151 0.8057 0.8559 0.334 Uiso 1 1 calc R
C3E C 0.2320(9) 0.8376(6) 1.0074(3) 0.187(3) Uani 1 1 d .
H3E1 H 0.2425 0.7630 0.9989 0.224 Uiso 1 1 calc R
H3E2 H 0.2209 0.8614 1.0659 0.224 Uiso 1 1 calc R
C4E C 0.3606(9) 0.8884(9) 0.9776(5) 0.266(6) Uani 1 1 d .
H4E1 H 0.3669 0.8677 0.9189 0.399 Uiso 1 1 calc R
H4E2 H 0.4451 0.8679 1.0049 0.399 Uiso 1 1 calc R
H4E3 H 0.3521 0.9623 0.9898 0.399 Uiso 1 1 calc R

loop_
_atom_site_aniso_label
_atom_site_aniso_U_11
_atom_site_aniso_U_22
_atom_site_aniso_U_33
_atom_site_aniso_U_23
_atom_site_aniso_U_13
_atom_site_aniso_U_12
O1A 0.0583(6) 0.0613(7) 0.0548(6) 0.0086(5) 0.0030(5) 0.0096(5)
O2A 0.0714(8) 0.0588(7) 0.0722(7) 0.0175(6) 0.0196(6) 0.0167(6)
N1A 0.0399(6) 0.0509(6) 0.0522(6) 0.0149(5) -0.0007(5) 0.0006(5)
C1A 0.0423(7) 0.0580(8) 0.0529(8) 0.0165(7) 0.0023(6) 0.0029(6)
C2A 0.0521(9) 0.0855(12) 0.0619(10) 0.0256(9) 0.0123(7) 0.0048(9)
C3A 0.0535(10) 0.1114(18) 0.0894(14) 0.0348(13) 0.0203(10) 0.0123(11)
C4A 0.0396(8) 0.1063(16) 0.0895(13) 0.0345(12) 0.0069(8) 0.0073(9)
C5A 0.0400(7) 0.0691(10) 0.0620(9) 0.0224(8) -0.0038(6) -0.0011(7)
C6A 0.0487(8) 0.0652(9) 0.0531(8) 0.0204(7) -0.0076(6) 0.0006(7)
C7A 0.0466(8) 0.0546(8) 0.0672(9) 0.0189(7) 0.0077(7) 0.0116(7)
C8A 0.0640(11) 0.0624(10) 0.0856(12) 0.0297(9) 0.0121(9) 0.0166(9)
C9A 0.0871(15) 0.0578(11) 0.1154(19) 0.0314(12) 0.0236(14) 0.0139(10)
C10A 0.0911(16) 0.0454(9) 0.131(2) 0.0091(11) 0.0161(15) 0.0031(10)
C11A 0.0740(12) 0.0555(10) 0.0930(14) -0.0011(10) 0.0073(11) 0.0081(9)
C12A 0.0478(8) 0.0543(8) 0.0681(9) 0.0091(7) 0.0091(7) 0.0120(7)
C13A 0.0555(8) 0.0459(7) 0.0521(8) 0.0141(6) -0.0017(6) -0.0099(6)
C14A 0.0784(12) 0.0634(10) 0.0539(9) 0.0145(8) 0.0027(8) -0.0139(9)
C15A 0.0521(8) 0.0449(7) 0.0541(8) 0.0125(6) 0.0057(6) -0.0053(6)
C16A 0.0440(7) 0.0580(8) 0.0553(8) 0.0109(7) -0.0067(6) 0.0026(6)
C17A 0.0604(9) 0.0606(9) 0.0504(8) 0.0162(7) 0.0015(7) 0.0111(8)
C18A 0.0839(13) 0.0612(10) 0.0682(10) 0.0221(9) -0.0101(9) -0.0028(9)
C19A 0.132(2) 0.0615(12) 0.0933(16) 0.0257(11) 0.0055(15) 0.0000(13)
C20A 0.238(5) 0.0701(15) 0.0959(19) 0.0421(15) -0.002(2) 0.018(2)
C21A 0.269(6) 0.108(2) 0.093(2) 0.0540(19) -0.048(3) 0.031(3)
C22A 0.151(3) 0.0821(14) 0.0688(12) 0.0222(11) -0.0348(14) 0.0141(16)
C23A 0.0517(10) 0.0979(15) 0.1064(16) 0.0323(13) -0.0177(10) -0.0102(10)
O1B 0.0511(6) 0.0740(8) 0.0728(7) -0.0009(6) -0.0117(5) 0.0013(6)
O2B 0.0540(6) 0.0552(6) 0.0569(6) 0.0059(5) -0.0077(5) 0.0025(5)
N1B 0.0473(6) 0.0536(7) 0.0460(6) 0.0075(5) -0.0005(5) 0.0045(5)
C1B 0.0578(9) 0.0724(11) 0.0510(8) 0.0028(8) -0.0050(7) 0.0059(8)
C2B 0.0994(17) 0.1048(17) 0.0518(10) 0.0116(10) -0.0141(10) 0.0153(14)
C3B 0.122(2) 0.141(3) 0.0516(11) 0.0008(13) -0.0173(12) 0.0101(19)
C4B 0.1061(19) 0.114(2) 0.0607(12) -0.0188(12) -0.0094(12) 0.0120(16)
C5B 0.0719(11) 0.0799(12) 0.0542(9) -0.0093(9) 0.0046(8) 0.0055(10)
C6B 0.0617(10) 0.0603(10) 0.0680(10) -0.0116(8) 0.0020(8) 0.0100(8)
C7B 0.0691(11) 0.0517(9) 0.0702(10) -0.0081(8) -0.0064(9) -0.0032(8)
C8B 0.1028(17) 0.0480(9) 0.0926(15) -0.0011(10) -0.0162(13) -0.0051(10)
C9B 0.136(3) 0.0585(12) 0.1054(19) 0.0074(12) -0.0017(18) -0.0284(15)
C10B 0.111(2) 0.0693(14) 0.112(2) -0.0078(14) 0.0196(16) -0.0402(15)
C11B 0.0702(12) 0.0706(13) 0.0964(15) -0.0123(12) 0.0022(11) -0.0214(10)
C12B 0.0609(10) 0.0561(9) 0.0663(10) -0.0063(8) -0.0053(8) -0.0103(8)
C13B 0.0479(8) 0.0579(9) 0.0655(9) 0.0045(8) 0.0042(7) 0.0039(7)
C14B 0.0605(11) 0.0747(13) 0.1138(18) -0.0117(12) -0.0132(11) 0.0194(10)
C15B 0.0451(7) 0.0513(8) 0.0489(7) 0.0090(6) 0.0018(6) 0.0015(6)
C16B 0.0435(7) 0.0536(8) 0.0494(7) 0.0124(6) 0.0018(6) 0.0058(6)
C17B 0.0426(7) 0.0539(8) 0.0516(7) 0.0188(6) 0.0019(6) 0.0072(6)
C18B 0.0593(9) 0.0621(10) 0.0716(10) 0.0211(8) 0.0192(8) 0.0100(8)
C19B 0.0585(10) 0.0727(12) 0.0991(14) 0.0382(11) 0.0215(10) 0.0031(9)
C20B 0.0548(10) 0.0624(10) 0.1003(14) 0.0326(10) -0.0012(9) -0.0041(8)
C21B 0.0644(10) 0.0577(9) 0.0788(11) 0.0113(9) 0.0014(9) 0.0018(8)
C22B 0.0477(8) 0.0584(9) 0.0603(9) 0.0140(7) 0.0053(7) 0.0030(7)
C23B 0.0565(9) 0.0556(9) 0.0628(9) 0.0157(7) 0.0133(7) 0.0003(7)
O1C 0.0663(7) 0.0521(6) 0.0502(5) 0.0113(5) 0.0000(5) -0.0051(5)
O2C 0.0699(8) 0.0541(6) 0.0709(7) 0.0164(6) -0.0117(6) -0.0126(6)
N1C 0.0523(7) 0.0463(6) 0.0504(6) 0.0148(5) 0.0044(5) -0.0013(5)
C1C 0.0508(8) 0.0517(8) 0.0525(8) 0.0195(6) -0.0025(6) -0.0029(7)
C2C 0.0726(12) 0.0797(12) 0.0689(11) 0.0295(10) -0.0154(9) 0.0006(10)
C3C 0.0613(12) 0.136(2) 0.1032(18) 0.0441(17) -0.0235(12) -0.0090(14)
C4C 0.0469(9) 0.1000(16) 0.1001(15) 0.0361(13) -0.0066(9) -0.0090(10)
C5C 0.0467(8) 0.0629(9) 0.0683(10) 0.0234(8) 0.0039(7) 0.0061(7)
C6C 0.0472(7) 0.0468(7) 0.0595(8) 0.0126(6) -0.0063(6) -0.0096(6)
C7C 0.0653(10) 0.0510(8) 0.0630(9) 0.0027(7) -0.0035(8) -0.0064(7)
C8C 0.0725(11) 0.0435(8) 0.0920(13) 0.0120(8) -0.0097(10) 0.0013(8)
C9C 0.0739(11) 0.0526(9) 0.0761(11) 0.0228(8) -0.0124(9) -0.0053(8)
C10C 0.0573(9) 0.0560(8) 0.0596(9) 0.0204(7) -0.0027(7) -0.0113(7)
C11C 0.0454(7) 0.0466(7) 0.0566(8) 0.0147(6) -0.0005(6) -0.0068(6)
C12C 0.0511(8) 0.0560(8) 0.0550(8) 0.0196(7) 0.0106(6) 0.0035(7)
C13C 0.0578(8) 0.0425(7) 0.0505(7) 0.0133(6) 0.0061(6) 0.0108(6)
C14C 0.0857(13) 0.0562(9) 0.0544(9) 0.0102(7) 0.0031(8) 0.0096(9)
C15C 0.0515(8) 0.0426(7) 0.0547(8) 0.0132(6) -0.0015(6) 0.0026(6)
C16C 0.0557(9) 0.0547(8) 0.0547(8) 0.0134(7) 0.0109(7) 0.0002(7)
C17C 0.0537(8) 0.0538(8) 0.0445(7) 0.0122(6) -0.0010(6) -0.0060(7)
C18C 0.0776(12) 0.0684(11) 0.0536(9) 0.0166(8) 0.0131(8) -0.0068(9)
C19C 0.1001(16) 0.0775(13) 0.0664(11) 0.0339(10) 0.0077(11) -0.0216(12)
C20C 0.1007(16) 0.0585(10) 0.0749(12) 0.0273(9) -0.0041(11) -0.0075(10)
C21C 0.0890(14) 0.0593(10) 0.0788(12) 0.0206(9) 0.0100(10) 0.0109(10)
C22C 0.0664(10) 0.0617(10) 0.0676(10) 0.0257(8) 0.0154(8) 0.0055(8)
C23C 0.0619(11) 0.0887(15) 0.1037(16) 0.0326(13) 0.0224(11) 0.0208(11)
O1D 0.0450(6) 0.0598(6) 0.0673(7) 0.0049(5) 0.0065(5) 0.0015(5)
O2D 0.0527(6) 0.0551(6) 0.0608(6) 0.0094(5) 0.0136(5) -0.0022(5)
N1D 0.0412(6) 0.0490(6) 0.0501(6) 0.0102(5) 0.0028(5) -0.0028(5)
C1D 0.0484(8) 0.0602(9) 0.0513(8) 0.0077(7) 0.0032(6) -0.0003(7)
C2D 0.0696(11) 0.0895(14) 0.0556(9) 0.0184(9) 0.0096(8) -0.0048(10)
C3D 0.0933(16) 0.1138(19) 0.0541(10) 0.0096(11) 0.0125(10) 0.0014(14)
C4D 0.0872(15) 0.1028(17) 0.0579(10) -0.0111(11) 0.0023(10) -0.0048(13)
C5D 0.0579(9) 0.0698(11) 0.0561(9) -0.0014(8) -0.0041(7) -0.0025(8)
C6D 0.0556(9) 0.0515(8) 0.0633(9) -0.0045(7) 0.0062(7) 0.0104(7)
C7D 0.0638(11) 0.0659(11) 0.0873(13) -0.0003(10) 0.0002(9) 0.0203(9)
C8D 0.0986(18) 0.0694(13) 0.1019(17) 0.0119(12) -0.0029(14) 0.0365(13)
C9D 0.120(2) 0.0545(11) 0.1137(19) 0.0192(12) 0.0134(16) 0.0277(13)
C10D 0.0918(15) 0.0472(9) 0.1000(15) 0.0035(10) 0.0184(12) 0.0036(9)
C11D 0.0626(10) 0.0482(8) 0.0708(10) -0.0029(8) 0.0077(8) 0.0028(7)
C12D 0.0565(9) 0.0555(9) 0.0714(10) -0.0052(8) -0.0009(8) -0.0108(7)
C13D 0.0446(8) 0.0541(8) 0.0667(9) 0.0110(7) -0.0023(7) -0.0056(7)
C14D 0.0530(10) 0.0660(11) 0.1039(15) 0.0051(11) 0.0129(10) -0.0117(8)
C15D 0.0400(7) 0.0484(7) 0.0543(8) 0.0128(6) 0.0008(6) -0.0001(6)
C16D 0.0375(6) 0.0497(7) 0.0519(7) 0.0125(6) 0.0006(5) -0.0021(6)
C17D 0.0376(6) 0.0495(7) 0.0531(7) 0.0161(6) 0.0017(6) -0.0034(6)
C18D 0.0488(8) 0.0556(8) 0.0654(9) 0.0164(7) -0.0077(7) -0.0035(7)
C19D 0.0488(8) 0.0671(10) 0.0838(12) 0.0283(9) -0.0107(8) 0.0010(8)
C20D 0.0532(9) 0.0542(9) 0.0937(13) 0.0248(9) 0.0058(9) 0.0071(7)
C21D 0.0628(10) 0.0522(9) 0.0746(11) 0.0074(8) 0.0021(8) -0.0019(8)
C22D 0.0455(7) 0.0576(9) 0.0586(8) 0.0094(7) -0.0028(6) -0.0025(7)
C23D 0.0544(8) 0.0570(8) 0.0603(9) 0.0173(7) -0.0106(7) -0.0014(7)
O1E 0.173(3) 0.140(2) 0.0907(13) 0.0151(14) 0.0137(15) 0.044(2)
C1E 0.339(13) 0.165(5) 0.189(7) -0.015(5) 0.128(8) -0.074(7)
C2E 0.133(4) 0.308(11) 0.204(7) -0.032(7) 0.018(4) -0.025(6)
C3E 0.241(7) 0.215(6) 0.105(3) 0.021(3) 0.000(4) 0.114(6)
C4E 0.178(6) 0.399(13) 0.168(6) -0.115(7) -0.066(5) 0.099(8)

loop_
_geom_angle_atom_site_label_1
_geom_angle_atom_site_label_2
_geom_angle_atom_site_label_3
_geom_angle
C12A O1A C1A 117.04(12)
C15A N1A C1A 122.84(13)
C15A N1A C16A 120.61(13)
C1A N1A C16A 116.36(13)
O1A C1A N1A 109.23(13)
O1A C1A C5A 111.32(13)
N1A C1A C5A 111.26(13)
O1A C1A C2A 104.91(14)
N1A C1A C2A 116.68(14)
C5A C1A C2A 103.19(14)
C1A C2A C3A 104.11(15)
C1A C2A H2A1 110.9
C3A C2A H2A1 110.9
C1A C2A H2A2 110.9
C3A C2A H2A2 110.9
H2A1 C2A H2A2 109.0
C2A C3A C4A 107.21(16)
C2A C3A H3A1 110.3
C4A C3A H3A1 110.3
C2A C3A H3A2 110.3
C4A C3A H3A2 110.3
H3A1 C3A H3A2 108.5
C5A C4A C3A 102.26(16)
C5A C4A H4A1 111.3
C3A C4A H4A1 111.3
C5A C4A H4A2 111.3
C3A C4A H4A2 111.3
H4A1 C4A H4A2 109.2
C6A C5A C4A 121.51(16)
C6A C5A C1A 107.34(13)
C4A C5A C1A 102.57(15)
C6A C5A H5A 108.2
C4A C5A H5A 108.2
C1A C5A H5A 108.2
C13A C6A C7A 110.00(13)
C13A C6A C5A 105.79(13)
C7A C6A C5A 110.58(14)
C13A C6A H6A 110.1
C7A C6A H6A 110.1
C5A C6A H6A 110.1
C12A C7A C8A 118.68(18)
C12A C7A C6A 120.00(15)
C8A C7A C6A 121.28(17)
C9A C8A C7A 121.3(2)
C9A C8A H8A 119.3
C7A C8A H8A 119.3
C10A C9A C8A 119.1(2)
C10A C9A H9A 120.5
C8A C9A H9A 120.5
C9A C10A C11A 121.5(2)
C9A C10A H10A 119.3
C11A C10A H10A 119.3
C12A C11A C10A 118.5(2)
C12A C11A H11A 120.7
C10A C11A H11A 120.7
C7A C12A O1A 122.57(16)
C7A C12A C11A 120.90(19)
O1A C12A C11A 116.51(18)
C14A C13A C15A 118.20(17)
C14A C13A C6A 123.74(16)
C15A C13A C6A 118.05(14)
C13A C14A H141 120.0
C13A C14A H142 120.0
H141 C14A H142 120.0
O2A C15A N1A 121.37(15)
O2A C15A C13A 121.06(15)
N1A C15A C13A 117.56(14)
N1A C16A C17A 113.45(13)
N1A C16A C23A 112.50(16)
C17A C16A C23A 112.69(16)
N1A C16A H16A 105.8
C17A C16A H16A 105.8
C23A C16A H16A 105.8
C18A C17A C22A 118.4(2)
C18A C17A C16A 124.03(15)
C22A C17A C16A 117.55(19)
C17A C18A C19A 121.5(2)
C17A C18A H18A 119.2
C19A C18A H18A 119.2
C20A C19A C18A 119.8(3)
C20A C19A H19A 120.1
C18A C19A H19A 120.1
C19A C20A C21A 119.2(3)
C19A C20A H20A 120.4
C21A C20A H20A 120.4
C20A C21A C22A 121.7(3)
C20A C21A H21A 119.1
C22A C21A H21A 119.1
C17A C22A C21A 119.3(3)
C17A C22A H22A 120.3
C21A C22A H22A 120.3
C16A C23A H23A 109.5
C16A C23A H23B 109.5
H23A C23A H23B 109.5
C16A C23A H23C 109.5
H23A C23A H23C 109.5
H23B C23A H23C 109.5
C12B O1B C1B 116.37(14)
C15B N1B C1B 122.52(13)
C15B N1B C16B 118.50(12)
C1B N1B C16B 117.12(12)
O1B C1B N1B 109.07(14)
O1B C1B C2B 104.31(17)
N1B C1B C2B 117.24(18)
O1B C1B C5B 109.87(17)
N1B C1B C5B 112.05(14)
C2B C1B C5B 103.86(16)
C1B C2B C3B 103.7(2)
C1B C2B H2B1 111.0
C3B C2B H2B1 111.0
C1B C2B H2B2 111.0
C3B C2B H2B2 111.0
H2B1 C2B H2B2 109.0
C4B C3B C2B 107.07(18)
C4B C3B H3B1 110.3
C2B C3B H3B1 110.3
C4B C3B H3B2 110.3
C2B C3B H3B2 110.3
H3B1 C3B H3B2 108.6
C3B C4B C5B 103.6(2)
C3B C4B H4B1 111.0
C5B C4B H4B1 111.0
C3B C4B H4B2 111.0
C5B C4B H4B2 111.0
H4B1 C4B H4B2 109.0
C6B C5B C1B 108.04(15)
C6B C5B C4B 122.0(2)
C1B C5B C4B 101.30(17)
C6B C5B H5B 108.2
C1B C5B H5B 108.2
C4B C5B H5B 108.2
C7B C6B C5B 111.24(17)
C7B C6B C13B 108.71(15)
C5B C6B C13B 104.43(17)
C7B C6B H6B 110.8
C5B C6B H6B 110.8
C13B C6B H6B 110.8
C12B C7B C8B 118.1(2)
C12B C7B C6B 120.24(18)
C8B C7B C6B 121.5(2)
C9B C8B C7B 120.2(3)
C9B C8B H8B 119.9
C7B C8B H8B 119.9
C10B C9B C8B 120.6(3)
C10B C9B H9B 119.7
C8B C9B H9B 119.7
C9B C10B C11B 120.4(3)
C9B C10B H10B 119.8
C11B C10B H10B 119.8
C10B C11B C12B 118.9(3)
C10B C11B H11B 120.5
C12B C11B H11B 120.5
O1B C12B C11B 116.06(19)
O1B C12B C7B 122.19(18)
C11B C12B C7B 121.7(2)
C14B C13B C15B 118.89(17)
C14B C13B C6B 124.11(17)
C15B C13B C6B 116.99(14)
C13B C14B H143 120.0
C13B C14B H144 120.0
H143 C14B H144 120.0
O2B C15B N1B 121.20(14)
O2B C15B C13B 120.66(14)
N1B C15B C13B 118.14(13)
N1B C16B C17B 112.02(12)
N1B C16B C23B 111.25(13)
C17B C16B C23B 115.23(13)
N1B C16B H16B 105.8
C17B C16B H16B 105.8
C23B C16B H16B 105.8
C22B C17B C18B 117.88(16)
C22B C17B C16B 120.52(14)
C18B C17B C16B 121.51(15)
C19B C18B C17B 120.88(18)
C19B C18B H18B 119.6
C17B C18B H18B 119.6
C20B C19B C18B 120.49(19)
C20B C19B H19B 119.8
C18B C19B H19B 119.8
C19B C20B C21B 119.31(19)
C19B C20B H20B 120.3
C21B C20B H20B 120.3
C20B C21B C22B 120.62(19)
C20B C21B H21B 119.7
C22B C21B H21B 119.7
C17B C22B C21B 120.82(16)
C17B C22B H22B 119.6
C21B C22B H22B 119.6
C16B C23B H23D 109.5
C16B C23B H23E 109.5
H23D C23B H23E 109.5
C16B C23B H23F 109.5
H23D C23B H23F 109.5
H23E C23B H23F 109.5
C6C O1C C1C 117.55(12)
C15C N1C C1C 122.30(13)
C15C N1C C16C 119.57(14)
C1C N1C C16C 117.88(13)
O1C C1C N1C 109.93(13)
O1C C1C C5C 111.24(13)
N1C C1C C5C 111.42(14)
O1C C1C C2C 103.99(14)
N1C C1C C2C 117.19(14)
C5C C1C C2C 102.68(14)
C1C C2C C3C 104.77(17)
C1C C2C H2C1 110.8
C3C C2C H2C1 110.8
C1C C2C H2C2 110.8
C3C C2C H2C2 110.8
H2C1 C2C H2C2 108.9
C2C C3C C4C 106.88(18)
C2C C3C H3C1 110.3
C4C C3C H3C1 110.3
C2C C3C H3C2 110.3
C4C C3C H3C2 110.3
H3C1 C3C H3C2 108.6
C5C C4C C3C 103.75(18)
C5C C4C H4C1 111.0
C3C C4C H4C1 111.0
C5C C4C H4C2 111.0
C3C C4C H4C2 111.0
H4C1 C4C H4C2 109.0
C12C C5C C1C 107.68(13)
C12C C5C C4C 121.03(17)
C1C C5C C4C 102.78(16)
C12C C5C H5C 108.2
C1C C5C H5C 108.2
C4C C5C H5C 108.2
C11C C6C C7C 121.01(16)
C11C C6C O1C 122.66(14)
C7C C6C O1C 116.33(15)
C6C C7C C8C 119.08(18)
C6C C7C H7C 120.5
C8C C7C H7C 120.5
C9C C8C C7C 120.46(18)
C9C C8C H8C 119.8
C7C C8C H8C 119.8
C8C C9C C10C 119.77(17)
C8C C9C H9C 120.1
C10C C9C H9C 120.1
C9C C10C C11C 121.06(18)
C9C C10C H10C 119.5
C11C C10C H10C 119.5
C6C C11C C10C 118.62(15)
C6C C11C C12C 119.97(14)
C10C C11C C12C 121.38(15)
C13C C12C C11C 110.26(13)
C13C C12C C5C 106.33(14)
C11C C12C C5C 109.54(14)
C13C C12C H12C 110.2
C11C C12C H12C 110.2
C5C C12C H12C 110.2
C14C C13C C15C 118.47(17)
C14C C13C C12C 122.88(17)
C15C C13C C12C 118.65(13)
C13C C14C H145 120.0
C13C C14C H146 120.0
H145 C14C H146 120.0
O2C C15C N1C 120.84(15)
O2C C15C C13C 121.07(15)
N1C C15C C13C 118.09(14)
N1C C16C C17C 112.71(13)
N1C C16C C23C 112.46(15)
C17C C16C C23C 113.81(16)
N1C C16C H16C 105.7
C17C C16C H16C 105.7
C23C C16C H16C 105.7
C22C C17C C18C 117.57(16)
C22C C17C C16C 123.79(15)
C18C C17C C16C 118.59(16)
C17C C18C C19C 120.3(2)
C17C C18C H18C 119.9
C19C C18C H18C 119.9
C20C C19C C18C 121.0(2)
C20C C19C H19C 119.5
C18C C19C H19C 119.5
C19C C20C C21C 119.58(19)
C19C C20C H20C 120.2
C21C C20C H20C 120.2
C20C C21C C22C 119.7(2)
C20C C21C H21C 120.2
C22C C21C H21C 120.2
C17C C22C C21C 121.84(18)
C17C C22C H22C 119.1
C21C C22C H22C 119.1
C16C C23C H23G 109.5
C16C C23C H23H 109.5
H23G C23C H23H 109.5
C16C C23C H23I 109.5
H23G C23C H23I 109.5
H23H C23C H23I 109.5
C6D O1D C1D 116.56(13)
C15D N1D C1D 122.98(13)
C15D N1D C16D 118.83(12)
C1D N1D C16D 116.73(12)
N1D C1D O1D 108.87(13)
N1D C1D C2D 117.72(15)
O1D C1D C2D 104.08(15)
N1D C1D C5D 112.31(14)
O1D C1D C5D 109.71(14)
C2D C1D C5D 103.67(15)
C1D C2D C3D 103.76(19)
C1D C2D H2D1 111.0
C3D C2D H2D1 111.0
C1D C2D H2D2 111.0
C3D C2D H2D2 111.0
H2D1 C2D H2D2 109.0
C4D C3D C2D 106.75(17)
C4D C3D H3D1 110.4
C2D C3D H3D1 110.4
C4D C3D H3D2 110.4
C2D C3D H3D2 110.4
H3D1 C3D H3D2 108.6
C5D C4D C3D 103.85(19)
C5D C4D H4D1 111.0
C3D C4D H4D1 111.0
C5D C4D H4D2 111.0
C3D C4D H4D2 111.0
H4D1 C4D H4D2 109.0
C12D C5D C1D 107.83(14)
C12D C5D C4D 122.06(19)
C1D C5D C4D 101.75(16)
C12D C5D H5D 108.1
C1D C5D H5D 108.1
C4D C5D H5D 108.1
O1D C6D C7D 116.61(17)
O1D C6D C11D 122.43(16)
C7D C6D C11D 120.95(19)
C8D C7D C6D 119.8(2)
C8D C7D H7D 120.1
C6D C7D H7D 120.1
C9D C8D C7D 120.3(2)
C9D C8D H8D 119.9
C7D C8D H8D 119.9
C8D C9D C10D 120.3(2)
C8D C9D H9D 119.8
C10D C9D H9D 119.8
C9D C10D C11D 121.0(2)
C9D C10D H10D 119.5
C11D C10D H10D 119.5
C10D C11D C6D 117.68(19)
C10D C11D C12D 122.20(19)
C6D C11D C12D 120.02(17)
C13D C12D C11D 108.92(15)
C13D C12D C5D 105.12(15)
C11D C12D C5D 110.62(16)
C13D C12D H12D 110.7
C11D C12D H12D 110.7
C5D C12D H12D 110.7
C14D C13D C12D 124.27(17)
C14D C13D C15D 118.19(17)
C12D C13D C15D 117.51(14)
C13D C14D H147 120.0
C13D C14D H148 120.0
H147 C14D H148 120.0
O2D C15D N1D 121.41(14)
O2D C15D C13D 121.02(14)
N1D C15D C13D 117.57(13)
N1D C16D C17D 112.04(11)
N1D C16D C23D 111.34(13)
C17D C16D C23D 115.33(13)
N1D C16D H16D 105.8
C17D C16D H16D 105.8
C23D C16D H16D 105.8
C22D C17D C18D 117.81(14)
C22D C17D C16D 120.43(13)
C18D C17D C16D 121.60(14)
C19D C18D C17D 121.16(17)
C19D C18D H18D 119.4
C17D C18D H18D 119.4
C20D C19D C18D 120.65(16)
C20D C19D H19D 119.7
C18D C19D H19D 119.7
C19D C20D C21D 118.99(16)
C19D C20D H20D 120.5
C21D C20D H20D 120.5
C20D C21D C22D 120.79(17)
C20D C21D H21D 119.6
C22D C21D H21D 119.6
C17D C22D C21D 120.59(15)
C17D C22D H22D 119.7
C21D C22D H22D 119.7
C16D C23D H23J 109.5
C16D C23D H23K 109.5
H23J C23D H23K 109.5
C16D C23D H23L 109.5
H23J C23D H23L 109.5
H23K C23D H23L 109.5
C1E O1E C3E 113.2(7)
O1E C1E C2E 105.6(6)
O1E C1E H1E1 110.6
C2E C1E H1E1 110.6
O1E C1E H1E2 110.6
C2E C1E H1E2 110.6
H1E1 C1E H1E2 108.8
C1E C2E H2E1 109.5
C1E C2E H2E2 109.5
H2E1 C2E H2E2 109.5
C1E C2E H2E3 109.5
H2E1 C2E H2E3 109.5
H2E2 C2E H2E3 109.5
O1E C3E C4E 107.6(6)
O1E C3E H3E1 110.2
C4E C3E H3E1 110.2
O1E C3E H3E2 110.2
C4E C3E H3E2 110.2
H3E1 C3E H3E2 108.5
C3E C4E H4E1 109.5
C3E C4E H4E2 109.5
H4E1 C4E H4E2 109.5
C3E C4E H4E3 109.5
H4E1 C4E H4E3 109.5
H4E2 C4E H4E3 109.5

loop_
_geom_bond_atom_site_label_1
_geom_bond_atom_site_label_2
_geom_bond_distance
O1A C12A 1.384(2)
O1A C1A 1.447(2)
O2A C15A 1.217(2)
N1A C15A 1.370(2)
N1A C1A 1.4469(19)
N1A C16A 1.4789(19)
C1A C5A 1.521(2)
C1A C2A 1.528(2)
C2A C3A 1.539(3)
C2A H2A1 0.9700
C2A H2A2 0.9700
C3A C4A 1.544(3)
C3A H3A1 0.9700
C3A H3A2 0.9700
C4A C5A 1.520(3)
C4A H4A1 0.9700
C4A H4A2 0.9700
C5A C6A 1.515(2)
C5A H5A 0.9800
C6A C13A 1.512(2)
C6A C7A 1.514(3)
C6A H6A 0.9800
C7A C12A 1.382(3)
C7A C8A 1.392(3)
C8A C9A 1.375(4)
C8A H8A 0.9300
C9A C10A 1.368(4)
C9A H9A 0.9300
C10A C11A 1.391(4)
C10A H10A 0.9300
C11A C12A 1.388(3)
C11A H11A 0.9300
C13A C14A 1.319(3)
C13A C15A 1.511(2)
C14A H141 0.9300
C14A H142 0.9300
C16A C17A 1.518(2)
C16A C23A 1.536(3)
C16A H16A 0.9800
C17A C18A 1.376(3)
C17A C22A 1.378(3)
C18A C19A 1.381(3)
C18A H18A 0.9300
C19A C20A 1.354(5)
C19A H19A 0.9300
C20A C21A 1.370(6)
C20A H20A 0.9300
C21A C22A 1.378(5)
C21A H21A 0.9300
C22A H22A 0.9300
C23A H23A 0.9600
C23A H23B 0.9600
C23A H23C 0.9600
O1B C12B 1.376(3)
O1B C1B 1.445(3)
O2B C15B 1.2194(19)
N1B C15B 1.371(2)
N1B C1B 1.454(2)
N1B C16B 1.4905(19)
C1B C2B 1.523(3)
C1B C5B 1.523(3)
C2B C3B 1.547(4)
C2B H2B1 0.9700
C2B H2B2 0.9700
C3B C4B 1.526(5)
C3B H3B1 0.9700
C3B H3B2 0.9700
C4B C5B 1.533(3)
C4B H4B1 0.9700
C4B H4B2 0.9700
C5B C6B 1.511(3)
C5B H5B 0.9800
C6B C7B 1.501(3)
C6B C13B 1.523(2)
C6B H6B 0.9800
C7B C12B 1.393(3)
C7B C8B 1.393(3)
C8B C9B 1.389(5)
C8B H8B 0.9300
C9B C10B 1.373(5)
C9B H9B 0.9300
C10B C11B 1.382(4)
C10B H10B 0.9300
C11B C12B 1.388(3)
C11B H11B 0.9300
C13B C14B 1.306(3)
C13B C15B 1.511(2)
C14B H143 0.9300
C14B H144 0.9300
C16B C17B 1.521(2)
C16B C23B 1.521(2)
C16B H16B 0.9800
C17B C22B 1.386(2)
C17B C18B 1.390(2)
C18B C19B 1.388(3)
C18B H18B 0.9300
C19B C20B 1.372(3)
C19B H19B 0.9300
C20B C21B 1.372(3)
C20B H20B 0.9300
C21B C22B 1.388(3)
C21B H21B 0.9300
C22B H22B 0.9300
C23B H23D 0.9600
C23B H23E 0.9600
C23B H23F 0.9600
O1C C6C 1.389(2)
O1C C1C 1.446(2)
O2C C15C 1.224(2)
N1C C15C 1.370(2)
N1C C1C 1.447(2)
N1C C16C 1.480(2)
C1C C5C 1.518(2)
C1C C2C 1.523(2)
C2C C3C 1.527(4)
C2C H2C1 0.9700
C2C H2C2 0.9700
C3C C4C 1.538(4)
C3C H3C1 0.9700
C3C H3C2 0.9700
C4C C5C 1.534(3)
C4C H4C1 0.9700
C4C H4C2 0.9700
C5C C12C 1.515(2)
C5C H5C 0.9800
C6C C11C 1.380(2)
C6C C7C 1.387(2)
C7C C8C 1.394(3)
C7C H7C 0.9300
C8C C9C 1.372(3)
C8C H8C 0.9300
C9C C10C 1.377(3)
C9C H9C 0.9300
C10C C11C 1.392(2)
C10C H10C 0.9300
C11C C12C 1.514(2)
C12C C13C 1.513(2)
C12C H12C 0.9800
C13C C14C 1.319(2)
C13C C15C 1.504(2)
C14C H145 0.9300
C14C H146 0.9300
C16C C17C 1.529(2)
C16C C23C 1.534(3)
C16C H16C 0.9800
C17C C22C 1.377(3)
C17C C18C 1.383(3)
C18C C19C 1.397(3)
C18C H18C 0.9300
C19C C20C 1.358(4)
C19C H19C 0.9300
C20C C21C 1.366(3)
C20C H20C 0.9300
C21C C22C 1.392(3)
C21C H21C 0.9300
C22C H22C 0.9300
C23C H23G 0.9600
C23C H23H 0.9600
C23C H23I 0.9600
O1D C6D 1.373(2)
O1D C1D 1.451(2)
O2D C15D 1.2148(19)
N1D C15D 1.375(2)
N1D C1D 1.445(2)
N1D C16D 1.4840(19)
C1D C2D 1.520(3)
C1D C5D 1.524(2)
C2D C3D 1.549(3)
C2D H2D1 0.9700
C2D H2D2 0.9700
C3D C4D 1.538(4)
C3D H3D1 0.9700
C3D H3D2 0.9700
C4D C5D 1.530(3)
C4D H4D1 0.9700
C4D H4D2 0.9700
C5D C12D 1.519(3)
C5D H5D 0.9800
C6D C7D 1.385(3)
C6D C11D 1.395(3)
C7D C8D 1.373(4)
C7D H7D 0.9300
C8D C9D 1.366(4)
C8D H8D 0.9300
C9D C10D 1.379(4)
C9D H9D 0.9300
C10D C11D 1.391(3)
C10D H10D 0.9300
C11D C12D 1.514(3)
C12D C13D 1.505(3)
C12D H12D 0.9800
C13D C14D 1.317(3)
C13D C15D 1.513(2)
C14D H147 0.9300
C14D H148 0.9300
C16D C17D 1.524(2)
C16D C23D 1.530(2)
C16D H16D 0.9800
C17D C22D 1.386(2)
C17D C18D 1.393(2)
C18D C19D 1.382(3)
C18D H18D 0.9300
C19D C20D 1.370(3)
C19D H19D 0.9300
C20D C21D 1.380(3)
C20D H20D 0.9300
C21D C22D 1.389(3)
C21D H21D 0.9300
C22D H22D 0.9300
C23D H23J 0.9600
C23D H23K 0.9600
C23D H23L 0.9600
O1E C1E 1.420(9)
O1E C3E 1.433(7)
C1E C2E 1.540(13)
C1E H1E1 0.9700
C1E H1E2 0.9700
C2E H2E1 0.9600
C2E H2E2 0.9600
C2E H2E3 0.9600
C3E C4E 1.496(13)
C3E H3E1 0.9700
C3E H3E2 0.9700
C4E H4E1 0.9600
C4E H4E2 0.9600
C4E H4E3 0.9600
